data_4109371
loop_
_publ_author_name
'Oleg V. Ozerov'
'Lori A. Watson'
'Maren Pink'
'Kenneth G. Caulton'

_publ_section_title
;
 Operationally Unsaturated Pincer/Rhenium Complexes Form Metal Carbenes
 from Cycloalkenes and Metal Carbynes from Alkanes
;
_journal_name_full 'Journal of the American Chemical Society'
_journal_page_first 6003
_journal_page_last 6016
_journal_paper_doi 10.1021/ja062327r
_journal_volume 129
_journal_year 2007
_chemical_formula_moiety 'C25 H56 N P2 Re Si2'
_chemical_formula_sum 'C25 H56 N P2 Re Si2'
_chemical_formula_weight 675.03
_chemical_name_systematic
; 
 ? 
;
_space_group_IT_number 14
_symmetry_cell_setting monoclinic
_symmetry_space_group_name_Hall '-P 2yn'
_symmetry_space_group_name_H-M 'P 1 21/n 1'
_atom_sites_solution_hydrogens mixed
_atom_sites_solution_primary direct
_atom_sites_solution_secondary difmap
_audit_creation_method SHELXL-97
_cell_angle_alpha 90.00
_cell_angle_beta 93.4260(10)
_cell_angle_gamma 90.00
_cell_formula_units_Z 4
_cell_length_a 9.5377(2)
_cell_length_b 17.6915(4)
_cell_length_c 18.1246(4)
_cell_measurement_reflns_used 8646
_cell_measurement_temperature 120(2)
_cell_measurement_theta_max 40.01
_cell_measurement_theta_min 2.48
_cell_volume 3052.81(12)
_computing_cell_refinement 'SAINT (Bruker, 1999)'
_computing_data_collection 'SMART (Bruker, 1999)'
_computing_data_reduction 'SAINT (Bruker, 1999)'
_computing_molecular_graphics 'XTEL (local library)'
_computing_publication_material 'XCIF (Bruker, 1999), XTEL (local library)'
_computing_structure_refinement 'SHELXL-97 (Sheldrick, 1997)'
_computing_structure_solution 'SIR-92 (Alatomare et al., 1993)'
_diffrn_ambient_temperature 120(2)
_diffrn_detector 'CCD area detector'
_diffrn_detector_area_resol_mean 44.52
_diffrn_detector_type 'Bruker SMART 6000'
_diffrn_measured_fraction_theta_full 1.000
_diffrn_measured_fraction_theta_max 1.000
_diffrn_measurement_details '0.30 degree frames measured for 10 seconds each'
_diffrn_measurement_device 'three-circle goniometer with fixed chi'
_diffrn_measurement_device_type 'Bruker Platform goniometer'
_diffrn_measurement_method \w-scans
_diffrn_radiation_monochromator graphite
_diffrn_radiation_source 'fine-focus sealed tube'
_diffrn_radiation_type MoK\a
_diffrn_radiation_wavelength 0.71073
_diffrn_reflns_av_R_equivalents 0.0266
_diffrn_reflns_av_sigmaI/netI 0.0175
_diffrn_reflns_limit_h_max 14
_diffrn_reflns_limit_h_min -14
_diffrn_reflns_limit_k_max 26
_diffrn_reflns_limit_k_min -26
_diffrn_reflns_limit_l_max 27
_diffrn_reflns_limit_l_min -27
_diffrn_reflns_number 63681
_diffrn_reflns_theta_full 32.51
_diffrn_reflns_theta_max 32.51
_diffrn_reflns_theta_min 2.25
_diffrn_standards_decay_% 0.0
_diffrn_standards_interval_time 404
_diffrn_standards_number 881
_exptl_absorpt_coefficient_mu 4.177
_exptl_absorpt_correction_T_max 0.5730
_exptl_absorpt_correction_T_min 0.3875
_exptl_absorpt_correction_type multi-scan
_exptl_absorpt_process_details 'SADABS, R. Blessing (1995)'
_exptl_crystal_colour 'dark violet'
_exptl_crystal_density_diffrn 1.469
_exptl_crystal_description block
_exptl_crystal_F_000 1384
_exptl_crystal_size_max 0.28
_exptl_crystal_size_mid 0.22
_exptl_crystal_size_min 0.15
_refine_diff_density_max 1.948
_refine_diff_density_min -0.711
_refine_diff_density_rms 0.084
_refine_ls_extinction_method none
_refine_ls_goodness_of_fit_ref 1.059
_refine_ls_hydrogen_treatment mixed
_refine_ls_matrix_type full
_refine_ls_number_parameters 354
_refine_ls_number_reflns 11068
_refine_ls_number_restraints 0
_refine_ls_restrained_S_all 1.059
_refine_ls_R_factor_all 0.0202
_refine_ls_R_factor_gt 0.0170
_refine_ls_shift/su_max 0.007
_refine_ls_shift/su_mean 0.000
_refine_ls_structure_factor_coef Fsqd
_refine_ls_weighting_details 'calc w=1/[\s^2^(Fo^2^)+(0.0220P)^2^+1.5374P] where P=(Fo^2^+2Fc^2^)/3'
_refine_ls_weighting_scheme calc
_refine_ls_wR_factor_gt 0.0424
_refine_ls_wR_factor_ref 0.0439
_reflns_number_gt 10147
_reflns_number_total 11068
_reflns_threshold_expression >2sigma(I)
_cod_data_source_file ja062327rsi20060411_024008.cif
_cod_data_source_block 02038
_cod_depositor_comments
;
The following automatic conversions were performed:

'_exptl_absorpt_correction_type' value 'multi-scans' was replaced
with the value 'multi-scan' as specified in the replacement file
'src/cod-tools/trunk/data/replacement-values/replacement_values.lst'.

Automatic conversion script
Id: cif_fix_values 5376 2017-05-30 11:51:03Z andrius 
;
_cod_database_code 4109371

loop_
_symmetry_equiv_pos_as_xyz
'x, y, z'
'-x+1/2, y+1/2, -z+1/2'
'-x, -y, -z'
'x-1/2, -y-1/2, z-1/2'

loop_
_atom_site_label
_atom_site_type_symbol
_atom_site_fract_x
_atom_site_fract_y
_atom_site_fract_z
_atom_site_U_iso_or_equiv
_atom_site_adp_type
_atom_site_occupancy
_atom_site_symmetry_multiplicity
_atom_site_calc_flag
_atom_site_refinement_flags
Re1 Re 0.090167(5) 0.228877(3) 0.655021(3) 0.01204(2) Uani 1 1 d .
H1R H -0.046(3) 0.2542(15) 0.6112(15) 0.035(6) Uiso 1 1 d .
H2R H -0.012(3) 0.2891(14) 0.6822(13) 0.031(6) Uiso 1 1 d .
P1 P -0.05157(4) 0.14556(2) 0.72313(2) 0.01618(6) Uani 1 1 d .
P2 P 0.19382(4) 0.34640(2) 0.62806(2) 0.01456(6) Uani 1 1 d .
Si1 Si 0.20819(4) 0.16288(2) 0.81848(2) 0.01830(8) Uani 1 1 d .
Si2 Si 0.23156(4) 0.33080(2) 0.79520(2) 0.01636(7) Uani 1 1 d .
N1 N 0.19040(13) 0.24142(7) 0.76201(7) 0.0156(2) Uani 1 1 d .
C1 C 0.17786(19) 0.17931(12) 0.91886(9) 0.0283(3) Uani 1 1 d .
H1A H 0.2443 0.2174 0.9390 0.039(7) Uiso 1 1 calc R
H1B H 0.1919 0.1319 0.9463 0.041(7) Uiso 1 1 calc R
H1C H 0.0816 0.1972 0.9236 0.042(7) Uiso 1 1 calc R
C2 C 0.38771(17) 0.12125(10) 0.81499(10) 0.0260(3) Uani 1 1 d .
H2A H 0.4578 0.1580 0.8339 0.048(8) Uiso 1 1 calc R
H2B H 0.4054 0.1084 0.7638 0.051(8) Uiso 1 1 calc R
H2C H 0.3941 0.0755 0.8455 0.047(8) Uiso 1 1 calc R
C3 C 0.07211(17) 0.09176(9) 0.78280(9) 0.0229(3) Uani 1 1 d .
H3A H 0.1163 0.0512 0.7546 0.040(7) Uiso 1 1 calc R
H3B H 0.0242 0.0687 0.8242 0.032(6) Uiso 1 1 calc R
C4 C -0.14908(16) 0.20025(10) 0.79113(8) 0.0216(3) Uani 1 1 d .
H4A H -0.0773 0.2348 0.8154 0.034(7) Uiso 1 1 calc R
C5 C -0.26173(18) 0.25312(11) 0.75602(10) 0.0277(3) Uani 1 1 d .
H5A H -0.2816 0.2934 0.7910 0.037(6) Uiso 1 1 calc R
H5B H -0.3477 0.2243 0.7437 0.043(8) Uiso 1 1 calc R
H5C H -0.2278 0.2754 0.7109 0.036(7) Uiso 1 1 calc R
C6 C -0.2088(2) 0.15614(13) 0.85494(10) 0.0327(4) Uani 1 1 d .
H6A H -0.2431 0.1917 0.8912 0.043(7) Uiso 1 1 calc R
H6B H -0.1350 0.1244 0.8787 0.038(7) Uiso 1 1 calc R
H6C H -0.2865 0.1241 0.8357 0.043(7) Uiso 1 1 calc R
C7 C -0.17083(18) 0.07520(10) 0.67648(10) 0.0252(3) Uani 1 1 d .
H7A H -0.1129 0.0491 0.6400 0.036(6) Uiso 1 1 calc R
C8 C -0.2246(3) 0.01250(15) 0.72497(14) 0.0519(7) Uani 1 1 d .
H8A H -0.2724 -0.0260 0.6937 0.052(8) Uiso 1 1 calc R
H8B H -0.2907 0.0337 0.7588 0.090(12) Uiso 1 1 calc R
H8C H -0.1454 -0.0106 0.7536 0.057(9) Uiso 1 1 calc R
C9 C -0.29132(19) 0.11255(13) 0.63033(13) 0.0380(5) Uani 1 1 d .
H9A H -0.3339 0.0756 0.5955 0.043(7) Uiso 1 1 calc R
H9B H -0.2549 0.1553 0.6029 0.057(9) Uiso 1 1 calc R
H9C H -0.3623 0.1306 0.6631 0.048(7) Uiso 1 1 calc R
C10 C 0.40112(19) 0.33505(12) 0.85317(10) 0.0302(4) Uani 1 1 d .
H10A H 0.3926 0.3052 0.8982 0.053(8) Uiso 1 1 calc R
H10B H 0.4222 0.3877 0.8665 0.042(7) Uiso 1 1 calc R
H10C H 0.4771 0.3145 0.8251 0.058(9) Uiso 1 1 calc R
C11 C 0.0913(2) 0.37126(11) 0.85142(11) 0.0307(4) Uani 1 1 d .
H11A H 0.0809 0.3397 0.8952 0.040(7) Uiso 1 1 calc R
H11B H 0.0022 0.3726 0.8216 0.043(7) Uiso 1 1 calc R
H11C H 0.1174 0.4227 0.8669 0.048(7) Uiso 1 1 calc R
C12 C 0.24919(18) 0.39561(9) 0.71419(8) 0.0214(3) Uani 1 1 d .
H12A H 0.1902 0.4411 0.7199 0.039(7) Uiso 1 1 calc R
H12B H 0.3481 0.4121 0.7123 0.040(7) Uiso 1 1 calc R
C13 C 0.35393(16) 0.35254(8) 0.57451(8) 0.0181(3) Uani 1 1 d .
H13A H 0.3348 0.3226 0.5282 0.027(6) Uiso 1 1 calc R
C14 C 0.47711(17) 0.31408(10) 0.61811(10) 0.0260(3) Uani 1 1 d .
H14A H 0.5528 0.3042 0.5851 0.032(6) Uiso 1 1 calc R
H14B H 0.4453 0.2662 0.6386 0.034(7) Uiso 1 1 calc R
H14C H 0.5119 0.3473 0.6585 0.036(6) Uiso 1 1 calc R
C15 C 0.3958(2) 0.43214(9) 0.55121(10) 0.0263(3) Uani 1 1 d .
H15A H 0.4845 0.4298 0.5266 0.034(6) Uiso 1 1 calc R
H15B H 0.4074 0.4645 0.5950 0.033(6) Uiso 1 1 calc R
H15C H 0.3223 0.4531 0.5170 0.026(5) Uiso 1 1 calc R
C16 C 0.07362(17) 0.41595(8) 0.58078(8) 0.0198(3) Uani 1 1 d .
H16A H 0.1255 0.4649 0.5784 0.024(5) Uiso 1 1 calc R
C17 C -0.0587(2) 0.43045(10) 0.62250(11) 0.0289(3) Uani 1 1 d .
H17A H -0.1085 0.4745 0.6012 0.040(7) Uiso 1 1 calc R
H17B H -0.0321 0.4401 0.6747 0.031(6) Uiso 1 1 calc R
H17C H -0.1200 0.3860 0.6183 0.033(6) Uiso 1 1 calc R
C18 C 0.03228(19) 0.39223(10) 0.50176(9) 0.0257(3) Uani 1 1 d .
H18A H -0.0270 0.4314 0.4777 0.038(7) Uiso 1 1 calc R
H18B H -0.0199 0.3445 0.5022 0.028(6) Uiso 1 1 calc R
H18C H 0.1171 0.3855 0.4745 0.036(6) Uiso 1 1 calc R
C19 C 0.05917(15) 0.14127(8) 0.57016(8) 0.0171(2) Uani 1 1 d .
H19A H -0.0372 0.1334 0.5465 0.017(5) Uiso 1 1 calc R
C20 C 0.14694(16) 0.20044(8) 0.54157(8) 0.0173(2) Uani 1 1 d .
H20A H 0.1080 0.2322 0.4995 0.021(5) Uiso 1 1 calc R
C21 C 0.29093(16) 0.16361(9) 0.53568(9) 0.0201(3) Uani 1 1 d .
H21A H 0.3713 0.1996 0.5332 0.029(6) Uiso 1 1 calc R
C22 C 0.27613(19) 0.10532(10) 0.47193(10) 0.0265(3) Uani 1 1 d .
H22A H 0.3689 0.0853 0.4598 0.037(6) Uiso 1 1 calc R
H22B H 0.2294 0.1280 0.4270 0.031(6) Uiso 1 1 calc R
C23 C 0.18354(19) 0.04230(10) 0.50418(10) 0.0271(3) Uani 1 1 d .
H23A H 0.0947 0.0356 0.4737 0.038(7) Uiso 1 1 calc R
H23B H 0.2342 -0.0065 0.5074 0.026(5) Uiso 1 1 calc R
C24 C 0.15577(16) 0.07298(8) 0.58188(9) 0.0199(3) Uani 1 1 d .
H24A H 0.1244 0.0345 0.6178 0.024(5) Uiso 1 1 calc R
C25 C 0.29683(16) 0.11179(9) 0.60361(9) 0.0214(3) Uani 1 1 d .
H25A H 0.2955 0.1400 0.6507 0.015(4) Uiso 1 1 calc R
H25B H 0.3774 0.0764 0.6050 0.033(6) Uiso 1 1 calc R

loop_
_atom_site_aniso_label
_atom_site_aniso_U_11
_atom_site_aniso_U_22
_atom_site_aniso_U_33
_atom_site_aniso_U_23
_atom_site_aniso_U_13
_atom_site_aniso_U_12
Re1 0.01249(3) 0.01196(3) 0.01171(3) 0.00087(2) 0.00101(2) -0.00027(2)
P1 0.01389(15) 0.01799(16) 0.01692(16) 0.00253(12) 0.00319(12) -0.00126(12)
P2 0.01880(16) 0.01213(14) 0.01265(14) 0.00095(11) 0.00017(12) -0.00108(12)
Si1 0.01573(17) 0.02233(19) 0.01685(18) 0.00716(14) 0.00110(14) 0.00219(14)
Si2 0.01701(17) 0.01930(18) 0.01273(16) -0.00181(13) 0.00049(13) 0.00099(14)
N1 0.0157(5) 0.0181(5) 0.0127(5) 0.0016(4) -0.0001(4) 0.0007(4)
C1 0.0257(8) 0.0414(10) 0.0179(7) 0.0092(7) 0.0026(6) 0.0031(7)
C2 0.0208(7) 0.0300(8) 0.0270(8) 0.0095(6) -0.0001(6) 0.0074(6)
C3 0.0215(7) 0.0206(7) 0.0267(7) 0.0103(6) 0.0021(6) -0.0003(5)
C4 0.0169(6) 0.0315(8) 0.0166(6) 0.0005(6) 0.0043(5) 0.0002(6)
C5 0.0202(7) 0.0351(8) 0.0281(8) -0.0018(7) 0.0048(6) 0.0067(7)
C6 0.0242(8) 0.0524(12) 0.0225(8) 0.0075(8) 0.0094(6) -0.0008(8)
C7 0.0222(7) 0.0278(8) 0.0263(7) -0.0038(6) 0.0081(6) -0.0103(6)
C8 0.0648(16) 0.0497(13) 0.0428(12) -0.0025(10) 0.0161(12) -0.0394(13)
C9 0.0185(7) 0.0491(12) 0.0459(11) -0.0193(9) -0.0023(7) -0.0032(8)
C10 0.0270(8) 0.0342(9) 0.0280(8) -0.0045(7) -0.0094(7) -0.0018(7)
C11 0.0326(9) 0.0310(9) 0.0298(8) -0.0045(7) 0.0126(7) 0.0052(7)
C12 0.0308(8) 0.0160(6) 0.0172(6) -0.0022(5) 0.0007(5) -0.0051(5)
C13 0.0207(6) 0.0163(6) 0.0174(6) 0.0012(5) 0.0023(5) -0.0044(5)
C14 0.0204(7) 0.0258(7) 0.0314(8) 0.0010(6) -0.0010(6) -0.0024(6)
C15 0.0328(8) 0.0195(7) 0.0274(8) 0.0014(6) 0.0079(6) -0.0088(6)
C16 0.0246(7) 0.0152(6) 0.0196(6) 0.0031(5) 0.0018(5) 0.0032(5)
C17 0.0294(8) 0.0232(8) 0.0348(9) 0.0055(7) 0.0085(7) 0.0086(6)
C18 0.0312(8) 0.0226(7) 0.0224(7) 0.0032(6) -0.0055(6) 0.0047(6)
C19 0.0176(6) 0.0176(6) 0.0163(6) -0.0035(5) 0.0031(5) -0.0037(5)
C20 0.0203(6) 0.0181(6) 0.0138(6) -0.0018(5) 0.0023(5) -0.0021(5)
C21 0.0203(6) 0.0187(6) 0.0220(7) -0.0039(5) 0.0073(5) -0.0047(5)
C22 0.0295(8) 0.0257(7) 0.0255(8) -0.0086(6) 0.0126(6) -0.0060(6)
C23 0.0300(8) 0.0213(7) 0.0311(8) -0.0100(6) 0.0113(7) -0.0063(6)
C24 0.0213(7) 0.0159(6) 0.0232(7) -0.0027(5) 0.0067(5) -0.0035(5)
C25 0.0194(6) 0.0196(7) 0.0255(7) -0.0011(5) 0.0037(5) 0.0010(5)

loop_
_atom_type_symbol
_atom_type_description
_atom_type_scat_dispersion_real
_atom_type_scat_dispersion_imag
_atom_type_scat_source
C C 0.0033 0.0016 'International Tables Vol C Tables 4.2.6.8 and 6.1.1.4'
H H 0.0000 0.0000 'International Tables Vol C Tables 4.2.6.8 and 6.1.1.4'
N N 0.0061 0.0033 'International Tables Vol C Tables 4.2.6.8 and 6.1.1.4'
Si Si 0.0817 0.0704 'International Tables Vol C Tables 4.2.6.8 and 6.1.1.4'
P P 0.1023 0.0942 'International Tables Vol C Tables 4.2.6.8 and 6.1.1.4'
Re Re -1.0185 7.2310 'International Tables Vol C Tables 4.2.6.8 and 6.1.1.4'

loop_
_geom_angle_atom_site_label_1
_geom_angle_atom_site_label_2
_geom_angle_atom_site_label_3
_geom_angle
N1 Re1 C19 138.60(5)
N1 Re1 C20 138.62(5)
C19 Re1 C20 38.56(5)
N1 Re1 P2 85.75(4)
C19 Re1 P2 121.14(4)
C20 Re1 P2 83.08(4)
N1 Re1 P1 80.24(4)
C19 Re1 P1 82.51(4)
C20 Re1 P1 121.07(4)
P2 Re1 P1 154.700(13)
N1 Re1 H1R 139.2(10)
C19 Re1 H1R 76.7(10)
C20 Re1 H1R 80.4(10)
P2 Re1 H1R 89.3(10)
P1 Re1 H1R 87.7(10)
N1 Re1 H2R 83.9(9)
C19 Re1 H2R 130.6(9)
C20 Re1 H2R 130.3(9)
P2 Re1 H2R 74.9(9)
P1 Re1 H2R 82.7(9)
H1R Re1 H2R 55.8(13)
C3 P1 C7 106.13(8)
C3 P1 C4 102.14(8)
C7 P1 C4 109.50(8)
C3 P1 Re1 105.22(5)
C7 P1 Re1 121.87(6)
C4 P1 Re1 109.99(6)
C12 P2 C16 102.49(7)
C12 P2 C13 102.26(7)
C16 P2 C13 102.94(7)
C12 P2 Re1 110.08(5)
C16 P2 Re1 115.07(5)
C13 P2 Re1 121.68(5)
N1 Si1 C2 110.77(7)
N1 Si1 C1 115.66(8)
C2 Si1 C1 106.72(8)
N1 Si1 C3 106.92(7)
C2 Si1 C3 109.72(8)
C1 Si1 C3 106.92(8)
N1 Si2 C11 112.60(8)
N1 Si2 C10 113.68(8)
C11 Si2 C10 107.45(9)
N1 Si2 C12 108.39(6)
C11 Si2 C12 107.00(8)
C10 Si2 C12 107.39(9)
Si1 N1 Si2 121.15(7)
Si1 N1 Re1 118.69(7)
Si2 N1 Re1 119.62(7)
Si1 C1 H1A 109.5
Si1 C1 H1B 109.5
H1A C1 H1B 109.5
Si1 C1 H1C 109.5
H1A C1 H1C 109.5
H1B C1 H1C 109.5
Si1 C2 H2A 109.5
Si1 C2 H2B 109.5
H2A C2 H2B 109.5
Si1 C2 H2C 109.5
H2A C2 H2C 109.5
H2B C2 H2C 109.5
P1 C3 Si1 105.19(8)
P1 C3 H3A 110.7
Si1 C3 H3A 110.7
P1 C3 H3B 110.7
Si1 C3 H3B 110.7
H3A C3 H3B 108.8
C6 C4 C5 109.93(14)
C6 C4 P1 117.28(13)
C5 C4 P1 114.09(11)
C6 C4 H4A 104.7
C5 C4 H4A 104.7
P1 C4 H4A 104.7
C4 C5 H5A 109.5
C4 C5 H5B 109.5
H5A C5 H5B 109.5
C4 C5 H5C 109.5
H5A C5 H5C 109.5
H5B C5 H5C 109.5
C4 C6 H6A 109.5
C4 C6 H6B 109.5
H6A C6 H6B 109.5
C4 C6 H6C 109.5
H6A C6 H6C 109.5
H6B C6 H6C 109.5
C8 C7 C9 111.22(18)
C8 C7 P1 116.36(14)
C9 C7 P1 112.29(13)
C8 C7 H7A 105.3
C9 C7 H7A 105.3
P1 C7 H7A 105.3
C7 C8 H8A 109.5
C7 C8 H8B 109.5
H8A C8 H8B 109.5
C7 C8 H8C 109.5
H8A C8 H8C 109.5
H8B C8 H8C 109.5
C7 C9 H9A 109.5
C7 C9 H9B 109.5
H9A C9 H9B 109.5
C7 C9 H9C 109.5
H9A C9 H9C 109.5
H9B C9 H9C 109.5
Si2 C10 H10A 109.5
Si2 C10 H10B 109.5
H10A C10 H10B 109.5
Si2 C10 H10C 109.5
H10A C10 H10C 109.5
H10B C10 H10C 109.5
Si2 C11 H11A 109.5
Si2 C11 H11B 109.5
H11A C11 H11B 109.5
Si2 C11 H11C 109.5
H11A C11 H11C 109.5
H11B C11 H11C 109.5
P2 C12 Si2 109.90(8)
P2 C12 H12A 109.7
Si2 C12 H12A 109.7
P2 C12 H12B 109.7
Si2 C12 H12B 109.7
H12A C12 H12B 108.2
C15 C13 C14 110.23(13)
C15 C13 P2 115.69(11)
C14 C13 P2 109.41(11)
C15 C13 H13A 107.0
C14 C13 H13A 107.0
P2 C13 H13A 107.0
C13 C14 H14A 109.5
C13 C14 H14B 109.5
H14A C14 H14B 109.5
C13 C14 H14C 109.5
H14A C14 H14C 109.5
H14B C14 H14C 109.5
C13 C15 H15A 109.5
C13 C15 H15B 109.5
H15A C15 H15B 109.5
C13 C15 H15C 109.5
H15A C15 H15C 109.5
H15B C15 H15C 109.5
C18 C16 C17 109.65(15)
C18 C16 P2 111.71(11)
C17 C16 P2 112.80(11)
C18 C16 H16A 107.5
C17 C16 H16A 107.5
P2 C16 H16A 107.5
C16 C17 H17A 109.5
C16 C17 H17B 109.5
H17A C17 H17B 109.5
C16 C17 H17C 109.5
H17A C17 H17C 109.5
H17B C17 H17C 109.5
C16 C18 H18A 109.5
C16 C18 H18B 109.5
H18A C18 H18B 109.5
C16 C18 H18C 109.5
H18A C18 H18C 109.5
H18B C18 H18C 109.5
C20 C19 C24 105.29(12)
C20 C19 Re1 71.62(8)
C24 C19 Re1 114.03(10)
C20 C19 H19A 118.8
C24 C19 H19A 118.8
Re1 C19 H19A 118.8
C19 C20 C21 104.86(12)
C19 C20 Re1 69.82(8)
C21 C20 Re1 115.58(10)
C19 C20 H20A 118.7
C21 C20 H20A 118.7
Re1 C20 H20A 118.7
C20 C21 C25 100.87(12)
C20 C21 C22 107.07(13)
C25 C21 C22 101.44(13)
C20 C21 H21A 115.2
C25 C21 H21A 115.2
C22 C21 H21A 115.2
C21 C22 C23 103.00(12)
C21 C22 H22A 111.2
C23 C22 H22A 111.2
C21 C22 H22B 111.2
C23 C22 H22B 111.2
H22A C22 H22B 109.1
C24 C23 C22 102.84(12)
C24 C23 H23A 111.2
C22 C23 H23A 111.2
C24 C23 H23B 111.2
C22 C23 H23B 111.2
H23A C23 H23B 109.1
C19 C24 C25 101.15(12)
C19 C24 C23 106.61(13)
C25 C24 C23 101.22(12)
C19 C24 H24A 115.3
C25 C24 H24A 115.3
C23 C24 H24A 115.3
C21 C25 C24 94.11(12)
C21 C25 H25A 112.9
C24 C25 H25A 112.9
C21 C25 H25B 112.9
C24 C25 H25B 112.9
H25A C25 H25B 110.3

loop_
_geom_bond_atom_site_label_1
_geom_bond_atom_site_label_2
_geom_bond_distance
Re1 N1 2.1217(12)
Re1 C19 2.1911(14)
Re1 C20 2.2154(14)
Re1 P2 2.3657(4)
Re1 P1 2.3924(4)
Re1 H1R 1.55(3)
Re1 H2R 1.55(2)
P1 C3 1.8205(16)
P1 C7 1.8556(17)
P1 C4 1.8593(16)
P2 C12 1.8373(15)
P2 C16 1.8562(15)
P2 C13 1.8608(15)
Si1 N1 1.7282(13)
Si1 C2 1.8684(17)
Si1 C1 1.8818(17)
Si1 C3 1.8934(17)
Si2 N1 1.7287(13)
Si2 C11 1.8716(17)
Si2 C10 1.8767(17)
Si2 C12 1.8783(16)
C1 H1A 0.9800
C1 H1B 0.9800
C1 H1C 0.9800
C2 H2A 0.9800
C2 H2B 0.9800
C2 H2C 0.9800
C3 H3A 0.9900
C3 H3B 0.9900
C4 C6 1.533(2)
C4 C5 1.534(2)
C4 H4A 1.0000
C5 H5A 0.9800
C5 H5B 0.9800
C5 H5C 0.9800
C6 H6A 0.9800
C6 H6B 0.9800
C6 H6C 0.9800
C7 C8 1.523(3)
C7 C9 1.530(3)
C7 H7A 1.0000
C8 H8A 0.9800
C8 H8B 0.9800
C8 H8C 0.9800
C9 H9A 0.9800
C9 H9B 0.9800
C9 H9C 0.9800
C10 H10A 0.9800
C10 H10B 0.9800
C10 H10C 0.9800
C11 H11A 0.9800
C11 H11B 0.9800
C11 H11C 0.9800
C12 H12A 0.9900
C12 H12B 0.9900
C13 C15 1.530(2)
C13 C14 1.535(2)
C13 H13A 1.0000
C14 H14A 0.9800
C14 H14B 0.9800
C14 H14C 0.9800
C15 H15A 0.9800
C15 H15B 0.9800
C15 H15C 0.9800
C16 C18 1.522(2)
C16 C17 1.531(2)
C16 H16A 1.0000
C17 H17A 0.9800
C17 H17B 0.9800
C17 H17C 0.9800
C18 H18A 0.9800
C18 H18B 0.9800
C18 H18C 0.9800
C19 C20 1.455(2)
C19 C24 1.527(2)
C19 H19A 1.0000
C20 C21 1.530(2)
C20 H20A 1.0000
C21 C25 1.533(2)
C21 C22 1.549(2)
C21 H21A 1.0000
C22 C23 1.558(2)
C22 H22A 0.9900
C22 H22B 0.9900
C23 C24 1.547(2)
C23 H23A 0.9900
C23 H23B 0.9900
C24 C25 1.541(2)
C24 H24A 1.0000
C25 H25A 0.9900
C25 H25B 0.9900

loop_
_geom_torsion_atom_site_label_1
_geom_torsion_atom_site_label_2
_geom_torsion_atom_site_label_3
_geom_torsion_atom_site_label_4
_geom_torsion
N1 Re1 P1 C3 -43.98(7)
C19 Re1 P1 C3 98.23(7)
C20 Re1 P1 C3 97.75(8)
P2 Re1 P1 C3 -101.30(7)
N1 Re1 P1 C7 -164.53(8)
C19 Re1 P1 C7 -22.32(8)
C20 Re1 P1 C7 -22.79(9)
P2 Re1 P1 C7 138.15(7)
N1 Re1 P1 C4 65.34(6)
C19 Re1 P1 C4 -152.45(7)
C20 Re1 P1 C4 -152.92(7)
P2 Re1 P1 C4 8.02(7)
N1 Re1 P2 C12 -17.83(7)
C19 Re1 P2 C12 -164.33(8)
C20 Re1 P2 C12 -157.91(7)
P1 Re1 P2 C12 38.45(7)
N1 Re1 P2 C16 -133.01(6)
C19 Re1 P2 C16 80.50(7)
C20 Re1 P2 C16 86.92(7)
P1 Re1 P2 C16 -76.72(6)
N1 Re1 P2 C13 101.59(7)
C19 Re1 P2 C13 -44.91(8)
C20 Re1 P2 C13 -38.49(7)
P1 Re1 P2 C13 157.87(6)
C2 Si1 N1 Si2 -89.95(10)
C1 Si1 N1 Si2 31.62(11)
C3 Si1 N1 Si2 150.54(9)
C2 Si1 N1 Re1 98.51(9)
C1 Si1 N1 Re1 -139.92(8)
C3 Si1 N1 Re1 -21.00(10)
C11 Si2 N1 Si1 -77.89(11)
C10 Si2 N1 Si1 44.61(12)
C12 Si2 N1 Si1 163.93(8)
C11 Si2 N1 Re1 93.57(10)
C10 Si2 N1 Re1 -143.93(9)
C12 Si2 N1 Re1 -24.61(10)
C19 Re1 N1 Si1 -28.72(12)
C20 Re1 N1 Si1 -88.63(10)
P2 Re1 N1 Si1 -163.13(7)
P1 Re1 N1 Si1 38.01(6)
C19 Re1 N1 Si2 159.61(7)
C20 Re1 N1 Si2 99.70(9)
P2 Re1 N1 Si2 25.20(7)
P1 Re1 N1 Si2 -133.66(7)
C7 P1 C3 Si1 171.78(8)
C4 P1 C3 Si1 -73.53(9)
Re1 P1 C3 Si1 41.36(8)
N1 Si1 C3 P1 -16.42(10)
C2 Si1 C3 P1 -136.61(8)
C1 Si1 C3 P1 108.03(9)
C3 P1 C4 C6 -50.39(14)
C7 P1 C4 C6 61.80(15)
Re1 P1 C4 C6 -161.74(11)
C3 P1 C4 C5 179.02(13)
C7 P1 C4 C5 -68.79(15)
Re1 P1 C4 C5 67.67(13)
C3 P1 C7 C8 44.09(19)
C4 P1 C7 C8 -65.46(19)
Re1 P1 C7 C8 164.20(15)
C3 P1 C7 C9 173.86(13)
C4 P1 C7 C9 64.31(14)
Re1 P1 C7 C9 -66.02(14)
C16 P2 C12 Si2 131.66(9)
C13 P2 C12 Si2 -121.90(9)
Re1 P2 C12 Si2 8.76(10)
N1 Si2 C12 P2 7.68(11)
C11 Si2 C12 P2 -114.01(10)
C10 Si2 C12 P2 130.88(10)
C12 P2 C13 C15 -65.86(13)
C16 P2 C13 C15 40.23(13)
Re1 P2 C13 C15 170.98(10)
C12 P2 C13 C14 59.33(12)
C16 P2 C13 C14 165.41(11)
Re1 P2 C13 C14 -63.84(12)
C12 P2 C16 C18 170.88(12)
C13 P2 C16 C18 64.98(13)
Re1 P2 C16 C18 -69.65(12)
C12 P2 C16 C17 -65.06(14)
C13 P2 C16 C17 -170.97(12)
Re1 P2 C16 C17 54.41(13)
N1 Re1 C19 C20 -113.41(10)
P2 Re1 C19 C20 10.26(10)
P1 Re1 C19 C20 -179.35(8)
N1 Re1 C19 C24 -14.42(14)
C20 Re1 C19 C24 98.98(13)
P2 Re1 C19 C24 109.24(9)
P1 Re1 C19 C24 -80.37(10)
C24 C19 C20 C21 1.51(15)
Re1 C19 C20 C21 112.24(10)
C24 C19 C20 Re1 -110.73(10)
N1 Re1 C20 C19 113.35(10)
P2 Re1 C20 C19 -171.17(8)
P1 Re1 C20 C19 0.75(10)
N1 Re1 C20 C21 16.06(14)
C19 Re1 C20 C21 -97.30(13)
P2 Re1 C20 C21 91.53(10)
P1 Re1 C20 C21 -96.55(10)
C19 C20 C21 C25 -35.76(14)
Re1 C20 C21 C25 38.65(13)
C19 C20 C21 C22 69.91(15)
Re1 C20 C21 C22 144.33(11)
C20 C21 C22 C23 -69.98(16)
C25 C21 C22 C23 35.29(16)
C21 C22 C23 C24 0.63(18)
C20 C19 C24 C25 33.09(14)
Re1 C19 C24 C25 -43.26(13)
C20 C19 C24 C23 -72.33(14)
Re1 C19 C24 C23 -148.68(10)
C22 C23 C24 C19 69.23(16)
C22 C23 C24 C25 -36.13(16)
C20 C21 C25 C24 53.70(13)
C22 C21 C25 C24 -56.40(13)
C19 C24 C25 C21 -52.80(13)
C23 C24 C25 C21 56.84(14)
